data_4313483
loop_
_publ_author_name
'Sally Brooker'
'Janna D. Ewing'
'Tanya K. Ronson'
'Charles J. Harding'
'Jane Nelson'
'David J. Speed'

_publ_section_title
;
 Redox-Adaptable Copper Hosts. Pyridazine-Linked Cryptands Accommodate
 Copper in a Range of Redox States
;
_journal_name_full 'Inorganic Chemistry'
_journal_page_first 2764
_journal_page_last 2773
_journal_paper_doi 10.1021/ic0261124
_journal_volume 42
_journal_year 2003
_chemical_formula_sum 'C30 H36 B2 Cu F8 N14'
_chemical_formula_weight 829.89
_chemical_name_systematic
; 
 ? 
;
_space_group_IT_number 2
_symmetry_cell_setting triclinic
_symmetry_space_group_name_Hall '-P 1'
_symmetry_space_group_name_H-M 'P -1'
_atom_sites_solution_hydrogens geom
_atom_sites_solution_primary direct
_atom_sites_solution_secondary difmap
_audit_creation_method SHELXL-97
_cell_angle_alpha 82.694(5)
_cell_angle_beta 86.851(6)
_cell_angle_gamma 75.134(5)
_cell_formula_units_Z 4
_cell_length_a 9.400(4)
_cell_length_b 13.640(5)
_cell_length_c 29.938(12)
_cell_measurement_temperature 168(2)
_cell_volume 3679(3)
_computing_structure_refinement 'SHELXL-97 (Sheldrick, 1997)'
_computing_structure_solution 'SHELXS-97 (Sheldrick, 1990)'
_diffrn_ambient_temperature 168(2)
_diffrn_measured_fraction_theta_full 0.967
_diffrn_measured_fraction_theta_max 0.967
_diffrn_measurement_device_type 'Bruker SMART area detector'
_diffrn_radiation_monochromator graphite
_diffrn_radiation_source 'fine-focus sealed tube'
_diffrn_radiation_type MoK\a
_diffrn_radiation_wavelength 0.71073
_diffrn_reflns_av_R_equivalents 0.0966
_diffrn_reflns_av_sigmaI/netI 0.2027
_diffrn_reflns_limit_h_max 11
_diffrn_reflns_limit_h_min -9
_diffrn_reflns_limit_k_max 16
_diffrn_reflns_limit_k_min -16
_diffrn_reflns_limit_l_max 37
_diffrn_reflns_limit_l_min -37
_diffrn_reflns_number 47333
_diffrn_reflns_theta_full 26.42
_diffrn_reflns_theta_max 26.42
_diffrn_reflns_theta_min 1.95
_exptl_absorpt_coefficient_mu 0.679
_exptl_absorpt_correction_T_max 1.00
_exptl_absorpt_correction_T_min 0.88
_exptl_absorpt_correction_type Semi-empirical(SADABS)
_exptl_crystal_colour Lime
_exptl_crystal_density_diffrn 1.498
_exptl_crystal_density_method 'not measured'
_exptl_crystal_description Plate
_exptl_crystal_F_000 1700
_exptl_crystal_size_max 0.43
_exptl_crystal_size_mid 0.35
_exptl_crystal_size_min 0.08
_refine_diff_density_max 0.706
_refine_diff_density_min -0.649
_refine_diff_density_rms 0.067
_refine_ls_extinction_method none
_refine_ls_goodness_of_fit_ref 0.817
_refine_ls_hydrogen_treatment mixed
_refine_ls_matrix_type full
_refine_ls_number_parameters 991
_refine_ls_number_reflns 14607
_refine_ls_number_restraints 0
_refine_ls_restrained_S_all 0.817
_refine_ls_R_factor_all 0.1476
_refine_ls_R_factor_gt 0.0505
_refine_ls_shift/su_max 0.001
_refine_ls_shift/su_mean 0.000
_refine_ls_structure_factor_coef Fsqd
_refine_ls_weighting_details 'calc w=1/[\s^2^(Fo^2^)+(0.0379P)^2^+0.0000P] where P=(Fo^2^+2Fc^2^)/3'
_refine_ls_weighting_scheme calc
_refine_ls_wR_factor_gt 0.0865
_refine_ls_wR_factor_ref 0.1008
_reflns_number_gt 6354
_reflns_number_total 14607
_reflns_threshold_expression >2sigma(I)
_cod_data_source_file ic0261124rom20030109_095534_4.cif
_cod_data_source_block tagp
_cod_depositor_comments
;
The following automatic conversions were performed:

'_symmetry_cell_setting' value 'Triclinic' changed to 'triclinic'
according to the built-in table from CIF Core dictionary named
'cif_core.dic' version 2.4.1 from 2010-06-29.

Automatic conversion script
Id: cif_fix_values 1646 2011-03-28 12:23:43Z adriana 
;
_cod_original_cell_volume 3679(2)
_cod_database_code 4313483

loop_
_symmetry_equiv_pos_as_xyz
'x, y, z'
'-x, -y, -z'

loop_
_atom_site_label
_atom_site_type_symbol
_atom_site_fract_x
_atom_site_fract_y
_atom_site_fract_z
_atom_site_U_iso_or_equiv
_atom_site_adp_type
_atom_site_occupancy
_atom_site_symmetry_multiplicity
_atom_site_calc_flag
_atom_site_refinement_flags
_atom_site_disorder_assembly
_atom_site_disorder_group
Cu2 Cu 0.12617(5) -0.20902(4) -0.112107(16) 0.02362(14) Uani 1 1 d . . .
N1 N 0.0435(3) -0.0062(2) -0.07281(10) 0.0255(8) Uani 1 1 d . . .
N2 N 0.0261(3) -0.1021(2) -0.06612(10) 0.0254(8) Uani 1 1 d . . .
C2 C -0.0893(4) -0.1237(3) -0.04253(12) 0.0237(10) Uani 1 1 d . . .
C3 C -0.1970(4) -0.0475(3) -0.02380(12) 0.0277(11) Uani 1 1 d . . .
H3 H -0.2760 -0.0641 -0.0059 0.033 Uiso 1 1 calc R . .
C4 C -0.1859(4) 0.0518(3) -0.03198(12) 0.0268(10) Uani 1 1 d . . .
H4 H -0.2592 0.1062 -0.0213 0.032 Uiso 1 1 calc R . .
C5 C -0.0628(4) 0.0694(3) -0.05659(12) 0.0225(10) Uani 1 1 d . . .
C6 C -0.0430(5) 0.1746(3) -0.06932(13) 0.0284(10) Uani 1 1 d . . .
H6 H 0.0433 0.1837 -0.0855 0.034 Uiso 1 1 calc R . .
N3 N -0.1407(4) 0.2523(3) -0.05867(10) 0.0301(9) Uani 1 1 d . . .
C7 C -0.1210(5) 0.3553(3) -0.07607(13) 0.0344(11) Uani 1 1 d . . .
H7A H -0.0205 0.3491 -0.0891 0.041 Uiso 1 1 calc R . .
H7B H -0.1340 0.3983 -0.0511 0.041 Uiso 1 1 calc R . .
C8 C -0.2354(4) 0.4052(3) -0.11237(13) 0.0328(11) Uani 1 1 d . . .
H8A H -0.3300 0.3884 -0.1031 0.039 Uiso 1 1 calc R . .
H8B H -0.2521 0.4803 -0.1147 0.039 Uiso 1 1 calc R . .
N4 N -0.1882(3) 0.3705(2) -0.15755(10) 0.0280(9) Uani 1 1 d . . .
N5 N 0.2533(3) -0.4279(2) -0.08890(11) 0.0238(8) Uani 1 1 d . . .
C9 C 0.1539(4) -0.4636(3) -0.05520(13) 0.0315(11) Uani 1 1 d . . .
H9A H 0.1842 -0.4579 -0.0247 0.038 Uiso 1 1 calc R . .
H9B H 0.1593 -0.5363 -0.0573 0.038 Uiso 1 1 calc R . .
C10 C -0.0055(4) -0.3993(3) -0.06288(13) 0.0315(11) Uani 1 1 d . . .
H10A H -0.0416 -0.4134 -0.0912 0.038 Uiso 1 1 calc R . .
H10B H -0.0704 -0.4177 -0.0378 0.038 Uiso 1 1 calc R . .
N6 N -0.0095(3) -0.2899(2) -0.06542(10) 0.0264(8) Uani 1 1 d . . .
C11 C -0.0943(4) -0.2329(3) -0.03962(13) 0.0293(11) Uani 1 1 d . . .
H11 H -0.1596 -0.2589 -0.0189 0.035 Uiso 1 1 calc R . .
N21 N 0.1735(3) 0.0130(3) -0.17427(10) 0.0264(8) Uani 1 1 d . . .
N22 N 0.2422(3) -0.0740(2) -0.14971(11) 0.0261(8) Uani 1 1 d . . .
C22 C 0.3508(4) -0.0738(3) -0.12185(13) 0.0254(10) Uani 1 1 d . . .
C23 C 0.4013(4) 0.0140(3) -0.11909(14) 0.0336(11) Uani 1 1 d . . .
H23 H 0.4824 0.0117 -0.1011 0.040 Uiso 1 1 calc R . .
C24 C 0.3281(4) 0.1030(3) -0.14359(14) 0.0316(11) Uani 1 1 d . . .
H24 H 0.3552 0.1650 -0.1422 0.038 Uiso 1 1 calc R . .
C25 C 0.2119(5) 0.1006(3) -0.17083(13) 0.0281(11) Uani 1 1 d . . .
C26 C 0.1148(4) 0.1931(3) -0.19532(13) 0.0309(11) Uani 1 1 d . . .
H26 H 0.0419 0.1858 -0.2145 0.037 Uiso 1 1 calc R . .
N23 N 0.1280(4) 0.2826(3) -0.19090(11) 0.0358(9) Uani 1 1 d . . .
C27 C 0.0190(5) 0.3698(3) -0.21414(13) 0.0377(12) Uani 1 1 d . . .
H27A H -0.0400 0.3446 -0.2343 0.045 Uiso 1 1 calc R . .
H27B H 0.0704 0.4162 -0.2327 0.045 Uiso 1 1 calc R . .
C28 C -0.0829(4) 0.4280(3) -0.17891(13) 0.0345(11) Uani 1 1 d . . .
H28A H -0.0223 0.4409 -0.1553 0.041 Uiso 1 1 calc R . .
H28B H -0.1386 0.4950 -0.1936 0.041 Uiso 1 1 calc R . .
C29 C 0.3967(4) -0.4269(3) -0.07211(13) 0.0318(11) Uani 1 1 d . . .
H29A H 0.4698 -0.4309 -0.0973 0.038 Uiso 1 1 calc R . .
H29B H 0.4311 -0.4872 -0.0496 0.038 Uiso 1 1 calc R . .
C30 C 0.3840(4) -0.3275(3) -0.05012(13) 0.0313(11) Uani 1 1 d . . .
H30A H 0.3164 -0.3260 -0.0235 0.038 Uiso 1 1 calc R . .
H30B H 0.4818 -0.3264 -0.0399 0.038 Uiso 1 1 calc R . .
N26 N 0.3272(3) -0.2363(2) -0.08323(10) 0.0250(8) Uani 1 1 d . . .
C31 C 0.4039(4) -0.1696(3) -0.09133(13) 0.0278(11) Uani 1 1 d . . .
H31 H 0.4963 -0.1822 -0.0775 0.033 Uiso 1 1 calc R . .
N41 N -0.1311(3) -0.0368(2) -0.14663(10) 0.0244(8) Uani 1 1 d . . .
N42 N -0.0391(3) -0.1251(2) -0.15559(10) 0.0236(8) Uani 1 1 d . . .
C42 C -0.0162(4) -0.1493(3) -0.19845(14) 0.0232(10) Uani 1 1 d . . .
C43 C -0.0838(4) -0.0819(3) -0.23523(13) 0.0347(11) Uani 1 1 d . . .
H43 H -0.0705 -0.1002 -0.2650 0.042 Uiso 1 1 calc R . .
C44 C -0.1702(5) 0.0118(3) -0.22605(14) 0.0382(12) Uani 1 1 d . . .
H44 H -0.2140 0.0621 -0.2496 0.046 Uiso 1 1 calc R . .
C45 C -0.1917(4) 0.0309(3) -0.18087(14) 0.0285(11) Uani 1 1 d . . .
C46 C -0.2792(4) 0.1312(3) -0.16687(14) 0.0303(11) Uani 1 1 d . . .
H46 H -0.3048 0.1358 -0.1359 0.036 Uiso 1 1 calc R . .
N43 N -0.3200(4) 0.2098(3) -0.19508(11) 0.0361(9) Uani 1 1 d . . .
C47 C -0.4015(4) 0.3052(3) -0.17710(14) 0.0356(12) Uani 1 1 d . . .
H47A H -0.4169 0.2913 -0.1442 0.043 Uiso 1 1 calc R . .
H47B H -0.4993 0.3298 -0.1910 0.043 Uiso 1 1 calc R . .
C48 C -0.3161(5) 0.3880(3) -0.18696(13) 0.0349(11) Uani 1 1 d . . .
H48A H -0.2811 0.3901 -0.2188 0.042 Uiso 1 1 calc R . .
H48B H -0.3836 0.4552 -0.1829 0.042 Uiso 1 1 calc R . .
C49 C 0.2567(4) -0.4673(3) -0.13246(13) 0.0281(10) Uani 1 1 d . . .
H49A H 0.1618 -0.4834 -0.1368 0.034 Uiso 1 1 calc R . .
H49B H 0.3360 -0.5310 -0.1329 0.034 Uiso 1 1 calc R . .
C50 C 0.2837(4) -0.3877(3) -0.17076(13) 0.0307(11) Uani 1 1 d . . .
H50A H 0.3839 -0.3781 -0.1687 0.037 Uiso 1 1 calc R . .
H50B H 0.2766 -0.4119 -0.2002 0.037 Uiso 1 1 calc R . .
N46 N 0.1734(3) -0.2893(2) -0.16772(11) 0.0254(8) Uani 1 1 d . . .
C51 C 0.0925(4) -0.2481(3) -0.20178(14) 0.0311(11) Uani 1 1 d . . .
H51 H 0.1024 -0.2803 -0.2285 0.037 Uiso 1 1 calc R . .
Cu52 Cu 0.38981(5) 0.24889(4) 0.381675(16) 0.02598(15) Uani 1 1 d . . .
N51 N 0.4732(4) 0.0285(3) 0.42896(11) 0.0324(9) Uani 1 1 d . . .
N52 N 0.4876(3) 0.1237(3) 0.43179(11) 0.0306(9) Uani 1 1 d . . .
C52 C 0.6020(4) 0.1370(3) 0.45312(13) 0.0253(10) Uani 1 1 d . . .
C53 C 0.7096(4) 0.0546(3) 0.47397(13) 0.0293(11) Uani 1 1 d . . .
H53 H 0.7864 0.0657 0.4905 0.035 Uiso 1 1 calc R . .
C54 C 0.6993(4) -0.0429(3) 0.46950(12) 0.0300(11) Uani 1 1 d . . .
H54 H 0.7715 -0.1014 0.4815 0.036 Uiso 1 1 calc R . .
C55 C 0.5783(4) -0.0523(3) 0.44653(13) 0.0256(10) Uani 1 1 d . . .
C56 C 0.5608(5) -0.1537(3) 0.43714(13) 0.0296(11) Uani 1 1 d . . .
H56 H 0.4769 -0.1570 0.4216 0.036 Uiso 1 1 calc R . .
N53 N 0.6576(4) -0.2358(3) 0.44978(11) 0.0330(9) Uani 1 1 d . . .
C57 C 0.6410(5) -0.3321(3) 0.43521(13) 0.0356(12) Uani 1 1 d . . .
H57A H 0.5402 -0.3217 0.4242 0.043 Uiso 1 1 calc R . .
H57B H 0.6557 -0.3862 0.4611 0.043 Uiso 1 1 calc R . .
C58 C 0.7532(4) -0.3654(3) 0.39778(13) 0.0297(11) Uani 1 1 d . . .
H58A H 0.8484 -0.3533 0.4049 0.036 Uiso 1 1 calc R . .
H58B H 0.7686 -0.4397 0.3968 0.036 Uiso 1 1 calc R . .
N54 N 0.7075(4) -0.3108(2) 0.35270(11) 0.0275(8) Uani 1 1 d . . .
N55 N 0.2670(4) 0.4610(2) 0.39680(11) 0.0273(8) Uani 1 1 d . . .
C59 C 0.3670(4) 0.4848(3) 0.42699(14) 0.0365(12) Uani 1 1 d . . .
H59A H 0.3345 0.4706 0.4586 0.044 Uiso 1 1 calc R . .
H59B H 0.3646 0.5583 0.4211 0.044 Uiso 1 1 calc R . .
C60 C 0.5244(4) 0.4208(3) 0.41994(14) 0.0380(12) Uani 1 1 d . . .
H60A H 0.5634 0.4432 0.3901 0.046 Uiso 1 1 calc R . .
H60B H 0.5885 0.4306 0.4433 0.046 Uiso 1 1 calc R . .
N56 N 0.5245(3) 0.3121(2) 0.42277(11) 0.0292(9) Uani 1 1 d . . .
C61 C 0.6068(4) 0.2467(3) 0.45094(14) 0.0320(11) Uani 1 1 d . . .
H61 H 0.6693 0.2669 0.4699 0.038 Uiso 1 1 calc R . .
N71 N 0.3529(4) 0.0537(3) 0.32976(11) 0.0362(9) Uani 1 1 d . . .
N72 N 0.2794(4) 0.1316(3) 0.35210(12) 0.0349(9) Uani 1 1 d . . .
C72 C 0.1653(5) 0.1218(3) 0.37901(14) 0.0325(11) Uani 1 1 d . . .
C73 C 0.1114(5) 0.0336(3) 0.38382(15) 0.0413(12) Uani 1 1 d . . .
H73 H 0.0252 0.0298 0.4013 0.050 Uiso 1 1 calc R . .
C74 C 0.1909(5) -0.0473(3) 0.36165(14) 0.0364(11) Uani 1 1 d . . .
H74 H 0.1621 -0.1097 0.3641 0.044 Uiso 1 1 calc R . .
C75 C 0.3129(5) -0.0349(3) 0.33590(14) 0.0316(11) Uani 1 1 d . . .
C76 C 0.4143(5) -0.1183(3) 0.31364(14) 0.0337(11) Uani 1 1 d . . .
H76 H 0.4955 -0.1046 0.2959 0.040 Uiso 1 1 calc R . .
N73 N 0.3938(4) -0.2076(3) 0.31804(11) 0.0385(10) Uani 1 1 d . . .
C77 C 0.5046(5) -0.2866(3) 0.29681(14) 0.0413(12) Uani 1 1 d . . .
H77A H 0.5664 -0.2540 0.2750 0.050 Uiso 1 1 calc R . .
H77B H 0.4550 -0.3265 0.2804 0.050 Uiso 1 1 calc R . .
C78 C 0.6020(4) -0.3580(3) 0.33367(13) 0.0340(11) Uani 1 1 d . . .
H78A H 0.5376 -0.3789 0.3584 0.041 Uiso 1 1 calc R . .
H78B H 0.6578 -0.4204 0.3208 0.041 Uiso 1 1 calc R . .
C79 C 0.1235(5) 0.4562(3) 0.41744(14) 0.0369(12) Uani 1 1 d . . .
H79A H 0.0490 0.4716 0.3937 0.044 Uiso 1 1 calc R . .
H79B H 0.0931 0.5084 0.4386 0.044 Uiso 1 1 calc R . .
C80 C 0.1302(4) 0.3504(3) 0.44282(14) 0.0367(12) Uani 1 1 d . . .
H80A H 0.1950 0.3386 0.4690 0.044 Uiso 1 1 calc R . .
H80B H 0.0305 0.3472 0.4543 0.044 Uiso 1 1 calc R . .
N76 N 0.1875(3) 0.2693(2) 0.41284(11) 0.0291(9) Uani 1 1 d . . .
C81 C 0.1083(4) 0.2068(3) 0.40706(14) 0.0335(11) Uani 1 1 d . . .
H81 H 0.0131 0.2154 0.4209 0.040 Uiso 1 1 calc R . .
N91 N 0.6551(3) 0.0932(2) 0.35110(10) 0.0261(8) Uani 1 1 d . . .
N92 N 0.5596(3) 0.1828(2) 0.33869(10) 0.0246(8) Uani 1 1 d . . .
C92 C 0.5347(4) 0.2193(3) 0.29514(13) 0.0222(10) Uani 1 1 d . . .
C93 C 0.6103(4) 0.1664(3) 0.26011(13) 0.0293(11) Uani 1 1 d . . .
H93 H 0.5962 0.1940 0.2294 0.035 Uiso 1 1 calc R . .
C94 C 0.7057(4) 0.0728(3) 0.27230(13) 0.0306(11) Uani 1 1 d . . .
H94 H 0.7586 0.0331 0.2500 0.037 Uiso 1 1 calc R . .
C95 C 0.7233(4) 0.0371(3) 0.31840(13) 0.0242(10) Uani 1 1 d . . .
C96 C 0.8088(4) -0.0672(3) 0.33540(13) 0.0273(10) Uani 1 1 d . . .
H96 H 0.8342 -0.0829 0.3662 0.033 Uiso 1 1 calc R . .
N93 N 0.8483(4) -0.1357(3) 0.30874(11) 0.0334(9) Uani 1 1 d . . .
C97 C 0.9266(4) -0.2396(3) 0.32819(14) 0.0375(12) Uani 1 1 d . . .
H97A H 0.9423 -0.2398 0.3606 0.045 Uiso 1 1 calc R . .
H97B H 1.0242 -0.2600 0.3130 0.045 Uiso 1 1 calc R . .
C98 C 0.8356(4) -0.3168(3) 0.32210(13) 0.0329(11) Uani 1 1 d . . .
H98A H 0.8016 -0.3047 0.2907 0.039 Uiso 1 1 calc R . .
H98B H 0.9005 -0.3868 0.3268 0.039 Uiso 1 1 calc R . .
C99 C 0.2624(4) 0.5135(3) 0.35104(14) 0.0327(11) Uani 1 1 d . . .
H99A H 0.3584 0.5293 0.3430 0.039 Uiso 1 1 calc R . .
H99B H 0.1856 0.5788 0.3496 0.039 Uiso 1 1 calc R . .
C100 C 0.2288(4) 0.4466(3) 0.31701(14) 0.0362(11) Uani 1 1 d . . .
H10C H 0.1292 0.4355 0.3231 0.043 Uiso 1 1 calc R . .
H10D H 0.2326 0.4808 0.2859 0.043 Uiso 1 1 calc R . .
N96 N 0.3414(3) 0.3475(2) 0.32216(11) 0.0285(9) Uani 1 1 d . . .
C101 C 0.4191(4) 0.3173(3) 0.28810(14) 0.0306(11) Uani 1 1 d . . .
H101 H 0.4042 0.3558 0.2592 0.037 Uiso 1 1 calc R . .
B1 B -0.3047(7) -0.2792(4) -0.1624(2) 0.0464(16) Uani 1 1 d . . .
F11 F -0.3050(3) -0.3118(3) -0.11448(12) 0.1031(12) Uani 1 1 d . . .
F12 F -0.4014(3) -0.3265(2) -0.17877(9) 0.0649(8) Uani 1 1 d . . .
F13 F -0.1672(3) -0.3147(2) -0.17723(13) 0.1049(13) Uani 1 1 d . . .
F14 F -0.3568(3) -0.1751(2) -0.16850(11) 0.0863(11) Uani 1 1 d . . .
B2 B 0.1679(7) -0.3461(5) -0.3202(2) 0.0486(16) Uani 1 1 d . . .
F21 F 0.3094(3) -0.3798(2) -0.30652(10) 0.0787(10) Uani 1 1 d . . .
F22 F 0.1130(3) -0.2449(2) -0.31642(10) 0.0836(10) Uani 1 1 d . . .
F23 F 0.1463(3) -0.3744(3) -0.35996(10) 0.1031(13) Uani 1 1 d . . .
F24 F 0.0894(4) -0.3999(3) -0.28760(13) 0.1244(14) Uani 1 1 d . . .
B3 B -0.4144(6) -0.2326(4) 0.04575(19) 0.0358(14) Uani 1 1 d . . .
F31 F -0.5118(3) -0.1794(2) 0.07677(9) 0.0643(8) Uani 1 1 d . . .
F32 F -0.2707(3) -0.2366(2) 0.05693(8) 0.0579(8) Uani 1 1 d . . .
F33 F -0.4482(3) -0.1788(2) 0.00353(8) 0.0666(9) Uani 1 1 d . . .
F34 F -0.4367(3) -0.3284(2) 0.04743(11) 0.0886(11) Uani 1 1 d . . .
B4 B 0.1096(7) -0.2293(5) 0.46200(19) 0.0503(17) Uani 1 1 d . . .
F41 F 0.0548(3) -0.1789(2) 0.49818(10) 0.0714(9) Uani 1 1 d . . .
F42 F 0.2489(3) -0.2181(2) 0.44980(8) 0.0630(8) Uani 1 1 d . . .
F43 F 0.0154(4) -0.1808(4) 0.42738(11) 0.1507(19) Uani 1 1 d . . .
F44 F 0.1110(5) -0.3259(3) 0.47172(18) 0.206(3) Uani 1 1 d . . .

loop_
_atom_site_aniso_label
_atom_site_aniso_U_11
_atom_site_aniso_U_22
_atom_site_aniso_U_33
_atom_site_aniso_U_23
_atom_site_aniso_U_13
_atom_site_aniso_U_12
Cu2 0.0239(3) 0.0227(3) 0.0244(3) -0.0068(2) -0.0014(2) -0.0042(2)
N1 0.022(2) 0.027(2) 0.026(2) -0.0061(17) 0.0000(16) -0.0005(17)
N2 0.027(2) 0.029(2) 0.0169(19) -0.0026(16) -0.0015(16) -0.0010(18)
C2 0.023(3) 0.030(3) 0.015(2) -0.002(2) -0.002(2) -0.002(2)
C3 0.025(3) 0.034(3) 0.022(2) -0.008(2) 0.009(2) -0.004(2)
C4 0.023(3) 0.027(3) 0.027(3) -0.008(2) -0.001(2) 0.001(2)
C5 0.020(2) 0.025(3) 0.021(2) -0.003(2) -0.0060(19) -0.003(2)
C6 0.033(3) 0.035(3) 0.023(2) -0.010(2) -0.002(2) -0.014(2)
N3 0.038(2) 0.028(2) 0.026(2) -0.0080(18) 0.0004(17) -0.0078(19)
C7 0.048(3) 0.028(3) 0.033(3) -0.013(2) 0.008(2) -0.015(2)
C8 0.039(3) 0.021(3) 0.036(3) -0.008(2) 0.007(2) -0.004(2)
N4 0.032(2) 0.028(2) 0.025(2) -0.0061(17) 0.0058(18) -0.0107(18)
N5 0.020(2) 0.024(2) 0.030(2) -0.0064(17) 0.0032(17) -0.0094(16)
C9 0.038(3) 0.023(3) 0.032(3) -0.004(2) 0.000(2) -0.004(2)
C10 0.033(3) 0.029(3) 0.033(3) -0.006(2) 0.010(2) -0.011(2)
N6 0.030(2) 0.021(2) 0.028(2) -0.0019(17) -0.0012(17) -0.0060(17)
C11 0.031(3) 0.023(3) 0.030(3) 0.000(2) 0.006(2) -0.003(2)
N21 0.028(2) 0.026(2) 0.025(2) -0.0056(17) 0.0025(16) -0.0064(18)
N22 0.025(2) 0.026(2) 0.029(2) -0.0087(17) 0.0014(17) -0.0066(17)
C22 0.019(3) 0.028(3) 0.029(3) -0.009(2) 0.003(2) -0.004(2)
C23 0.022(3) 0.035(3) 0.050(3) -0.013(2) 0.000(2) -0.015(2)
C24 0.034(3) 0.021(3) 0.041(3) -0.005(2) 0.005(2) -0.011(2)
C25 0.034(3) 0.029(3) 0.023(3) -0.009(2) 0.006(2) -0.009(2)
C26 0.033(3) 0.039(3) 0.022(2) -0.004(2) 0.007(2) -0.011(2)
N23 0.041(2) 0.030(2) 0.036(2) -0.0066(19) 0.0088(19) -0.008(2)
C27 0.045(3) 0.034(3) 0.033(3) -0.004(2) 0.010(2) -0.010(2)
C28 0.043(3) 0.027(3) 0.033(3) -0.004(2) 0.006(2) -0.009(2)
C29 0.030(3) 0.027(3) 0.035(3) -0.002(2) 0.000(2) 0.000(2)
C30 0.027(3) 0.033(3) 0.036(3) -0.003(2) -0.007(2) -0.010(2)
N26 0.024(2) 0.020(2) 0.031(2) -0.0047(17) -0.0011(17) -0.0052(17)
C31 0.023(3) 0.031(3) 0.030(3) -0.013(2) 0.000(2) -0.003(2)
N41 0.022(2) 0.021(2) 0.031(2) -0.0063(17) -0.0003(17) -0.0054(17)
N42 0.019(2) 0.032(2) 0.023(2) -0.0042(17) -0.0019(16) -0.0113(17)
C42 0.018(2) 0.024(3) 0.030(3) -0.006(2) -0.004(2) -0.006(2)
C43 0.041(3) 0.040(3) 0.019(2) -0.010(2) -0.005(2) 0.000(2)
C44 0.041(3) 0.045(3) 0.023(3) -0.001(2) -0.015(2) 0.001(2)
C45 0.021(3) 0.031(3) 0.033(3) -0.005(2) -0.004(2) -0.005(2)
C46 0.028(3) 0.035(3) 0.030(3) -0.012(2) -0.003(2) -0.007(2)
N43 0.039(2) 0.033(2) 0.034(2) -0.0057(19) -0.0073(19) -0.0019(19)
C47 0.033(3) 0.027(3) 0.040(3) -0.004(2) -0.004(2) 0.003(2)
C48 0.044(3) 0.025(3) 0.028(3) 0.000(2) 0.001(2) 0.002(2)
C49 0.028(3) 0.018(2) 0.037(3) -0.006(2) -0.002(2) -0.001(2)
C50 0.028(3) 0.034(3) 0.031(3) -0.011(2) -0.001(2) -0.004(2)
N46 0.025(2) 0.023(2) 0.028(2) -0.0042(17) -0.0021(17) -0.0033(17)
C51 0.033(3) 0.034(3) 0.028(3) -0.012(2) 0.008(2) -0.010(2)
Cu52 0.0261(3) 0.0236(3) 0.0266(3) -0.0035(2) 0.0005(2) -0.0034(2)
N51 0.022(2) 0.040(2) 0.035(2) -0.0124(19) 0.0037(17) -0.0057(19)
N52 0.024(2) 0.037(2) 0.030(2) -0.0104(18) 0.0003(17) -0.0042(18)
C52 0.024(3) 0.030(3) 0.021(2) -0.005(2) 0.001(2) -0.004(2)
C53 0.033(3) 0.032(3) 0.025(2) -0.003(2) -0.010(2) -0.010(2)
C54 0.026(3) 0.036(3) 0.026(3) -0.003(2) -0.004(2) -0.004(2)
C55 0.022(3) 0.037(3) 0.022(2) -0.016(2) 0.007(2) -0.009(2)
C56 0.033(3) 0.041(3) 0.020(2) -0.006(2) 0.007(2) -0.018(2)
N53 0.041(2) 0.031(2) 0.028(2) -0.0074(18) 0.0016(18) -0.009(2)
C57 0.044(3) 0.035(3) 0.030(3) -0.006(2) 0.000(2) -0.013(2)
C58 0.035(3) 0.023(3) 0.033(3) -0.007(2) -0.001(2) -0.009(2)
N54 0.032(2) 0.025(2) 0.026(2) -0.0037(17) -0.0027(18) -0.0065(17)
N55 0.025(2) 0.027(2) 0.032(2) -0.0079(18) 0.0017(18) -0.0094(17)
C59 0.041(3) 0.024(3) 0.044(3) -0.008(2) -0.001(2) -0.005(2)
C60 0.036(3) 0.033(3) 0.042(3) 0.003(2) -0.003(2) -0.007(2)
N56 0.028(2) 0.025(2) 0.030(2) -0.0002(18) 0.0006(17) -0.0007(18)
C61 0.030(3) 0.032(3) 0.035(3) -0.012(2) -0.004(2) -0.004(2)
N71 0.030(2) 0.031(2) 0.047(2) -0.002(2) -0.0079(19) -0.0054(19)
N72 0.024(2) 0.028(2) 0.051(3) 0.0002(19) -0.0024(19) -0.0059(18)
C72 0.028(3) 0.028(3) 0.039(3) 0.002(2) -0.004(2) -0.005(2)
C73 0.031(3) 0.044(3) 0.051(3) -0.004(3) -0.002(2) -0.015(3)
C74 0.039(3) 0.032(3) 0.043(3) -0.003(2) -0.009(2) -0.015(2)
C75 0.026(3) 0.039(3) 0.031(3) 0.002(2) -0.007(2) -0.011(2)
C76 0.031(3) 0.034(3) 0.037(3) -0.005(2) -0.010(2) -0.008(2)
N73 0.044(3) 0.034(2) 0.035(2) -0.001(2) -0.0130(19) -0.005(2)
C77 0.051(3) 0.039(3) 0.035(3) -0.008(2) -0.006(2) -0.010(3)
C78 0.039(3) 0.029(3) 0.034(3) -0.005(2) -0.006(2) -0.006(2)
C79 0.039(3) 0.031(3) 0.038(3) -0.009(2) 0.001(2) -0.002(2)
C80 0.032(3) 0.042(3) 0.036(3) -0.011(2) 0.009(2) -0.007(2)
N76 0.026(2) 0.025(2) 0.034(2) 0.0019(17) 0.0026(17) -0.0043(18)
C81 0.019(3) 0.035(3) 0.042(3) 0.003(2) 0.007(2) -0.005(2)
N91 0.025(2) 0.027(2) 0.027(2) -0.0010(17) -0.0006(17) -0.0075(17)
N92 0.027(2) 0.026(2) 0.022(2) -0.0029(17) -0.0016(16) -0.0096(18)
C92 0.023(3) 0.026(3) 0.019(2) 0.002(2) 0.001(2) -0.012(2)
C93 0.034(3) 0.034(3) 0.021(2) -0.002(2) 0.003(2) -0.012(2)
C94 0.034(3) 0.032(3) 0.026(3) -0.006(2) 0.007(2) -0.009(2)
C95 0.021(3) 0.032(3) 0.023(2) -0.005(2) 0.001(2) -0.010(2)
C96 0.022(3) 0.037(3) 0.026(3) -0.006(2) -0.004(2) -0.011(2)
N93 0.035(2) 0.030(2) 0.033(2) -0.0024(19) 0.0020(18) -0.0067(19)
C97 0.034(3) 0.031(3) 0.045(3) -0.004(2) 0.001(2) -0.003(2)
C98 0.036(3) 0.028(3) 0.029(3) -0.005(2) 0.002(2) 0.001(2)
C99 0.029(3) 0.022(3) 0.045(3) -0.004(2) -0.004(2) -0.001(2)
C100 0.028(3) 0.040(3) 0.035(3) 0.001(2) -0.005(2) -0.001(2)
N96 0.027(2) 0.030(2) 0.031(2) -0.0043(18) 0.0011(18) -0.0104(18)
C101 0.031(3) 0.034(3) 0.027(3) 0.006(2) -0.004(2) -0.014(2)
B1 0.046(4) 0.037(4) 0.062(5) -0.018(3) 0.015(3) -0.018(3)
F11 0.090(3) 0.116(3) 0.093(3) -0.037(2) -0.035(2) 0.012(2)
F12 0.060(2) 0.086(2) 0.0641(19) -0.0029(17) -0.0138(16) -0.0466(18)
F13 0.051(2) 0.054(2) 0.222(4) -0.061(2) 0.062(2) -0.0280(17)
F14 0.057(2) 0.0394(19) 0.157(3) -0.0155(19) 0.031(2) -0.0076(16)
B2 0.048(4) 0.052(4) 0.049(4) -0.020(4) 0.013(3) -0.015(4)
F21 0.065(2) 0.065(2) 0.116(3) -0.0052(19) -0.041(2) -0.0275(18)
F22 0.094(2) 0.055(2) 0.096(2) -0.0261(18) -0.0258(19) 0.0045(18)
F23 0.098(3) 0.124(3) 0.072(2) -0.061(2) -0.036(2) 0.031(2)
F24 0.120(3) 0.133(3) 0.143(3) -0.030(3) 0.036(3) -0.075(3)
B3 0.037(4) 0.031(4) 0.039(4) -0.006(3) -0.003(3) -0.005(3)
F31 0.0443(18) 0.096(2) 0.0558(18) -0.0299(17) 0.0106(15) -0.0169(16)
F32 0.0274(16) 0.099(2) 0.0500(17) -0.0215(16) 0.0007(13) -0.0154(15)
F33 0.064(2) 0.102(2) 0.0434(17) 0.0126(17) -0.0081(15) -0.0470(18)
F34 0.096(2) 0.0325(18) 0.140(3) -0.0062(18) -0.046(2) -0.0136(17)
B4 0.060(5) 0.078(5) 0.025(3) -0.004(3) -0.007(3) -0.040(4)
F41 0.0516(19) 0.099(2) 0.077(2) -0.0400(19) 0.0098(16) -0.0314(17)
F42 0.0425(18) 0.097(2) 0.0539(18) -0.0030(16) 0.0023(14) -0.0283(17)
F43 0.088(3) 0.337(6) 0.056(2) -0.002(3) -0.007(2) -0.114(3)
F44 0.226(5) 0.050(3) 0.344(7) -0.078(3) 0.218(5) -0.060(3)

loop_
_atom_type_symbol
_atom_type_description
_atom_type_scat_dispersion_real
_atom_type_scat_dispersion_imag
_atom_type_scat_source
C C 0.0033 0.0016 'International Tables Vol C Tables 4.2.6.8 and 6.1.1.4'
H H 0.0000 0.0000 'International Tables Vol C Tables 4.2.6.8 and 6.1.1.4'
B B 0.0013 0.0007 'International Tables Vol C Tables 4.2.6.8 and 6.1.1.4'
N N 0.0061 0.0033 'International Tables Vol C Tables 4.2.6.8 and 6.1.1.4'
F F 0.0171 0.0103 'International Tables Vol C Tables 4.2.6.8 and 6.1.1.4'
Cu Cu 0.3201 1.2651 'International Tables Vol C Tables 4.2.6.8 and 6.1.1.4'

loop_
_geom_angle_atom_site_label_1
_geom_angle_atom_site_label_2
_geom_angle_atom_site_label_3
_geom_angle
_geom_angle_site_symmetry_1
_geom_angle_site_symmetry_3
_geom_angle_publ_flag
N26 Cu2 N46 103.05(12) . . y
N26 Cu2 N42 153.00(12) . . y
N46 Cu2 N42 78.80(13) . . y
N26 Cu2 N2 91.84(12) . . y
N46 Cu2 N2 163.75(12) . . y
N42 Cu2 N2 84.98(12) . . y
N26 Cu2 N6 106.70(12) . . y
N46 Cu2 N6 105.91(12) . . y
N42 Cu2 N6 98.42(12) . . y
N2 Cu2 N6 75.35(13) . . y
N26 Cu2 N22 74.30(12) . . y
N46 Cu2 N22 91.29(11) . . y
N42 Cu2 N22 78.75(11) . . y
N2 Cu2 N22 86.46(12) . . y
N6 Cu2 N22 161.79(11) . . y
N2 N1 C5 118.3(3) . . ?
C2 N2 N1 121.3(3) . . ?
C2 N2 Cu2 114.6(3) . . ?
N1 N2 Cu2 119.9(2) . . ?
N2 C2 C3 121.4(4) . . ?
N2 C2 C11 114.4(3) . . ?
C3 C2 C11 124.2(4) . . ?
C4 C3 C2 118.5(4) . . ?
C3 C4 C5 117.4(4) . . ?
N1 C5 C4 123.0(4) . . ?
N1 C5 C6 115.0(4) . . ?
C4 C5 C6 121.9(4) . . ?
N3 C6 C5 120.7(4) . . ?
C6 N3 C7 118.0(3) . . ?
N3 C7 C8 109.1(3) . . ?
N4 C8 C7 112.5(3) . . ?
C48 N4 C28 109.5(3) . . ?
C48 N4 C8 111.1(3) . . ?
C28 N4 C8 108.8(3) . . ?
C9 N5 C29 115.1(3) . . ?
C9 N5 C49 114.2(3) . . ?
C29 N5 C49 115.8(3) . . ?
N5 C9 C10 110.1(3) . . ?
N6 C10 C9 109.4(3) . . ?
C11 N6 C10 120.9(3) . . ?
C11 N6 Cu2 113.5(3) . . ?
C10 N6 Cu2 125.5(2) . . ?
N6 C11 C2 118.5(4) . . ?
N22 N21 C25 120.0(3) . . ?
N21 N22 C22 119.8(3) . . ?
N21 N22 Cu2 126.5(2) . . ?
C22 N22 Cu2 104.5(2) . . ?
N22 C22 C23 122.5(4) . . ?
N22 C22 C31 115.4(4) . . ?
C23 C22 C31 122.0(4) . . ?
C24 C23 C22 117.1(4) . . ?
C23 C24 C25 118.7(4) . . ?
N21 C25 C24 121.8(4) . . ?
N21 C25 C26 114.2(4) . . ?
C24 C25 C26 123.8(4) . . ?
N23 C26 C25 120.9(4) . . ?
C26 N23 C27 116.5(4) . . ?
N23 C27 C28 109.4(3) . . ?
N4 C28 C27 112.0(3) . . ?
N5 C29 C30 110.2(3) . . ?
N26 C30 C29 110.1(3) . . ?
C31 N26 C30 118.2(3) . . ?
C31 N26 Cu2 119.6(3) . . ?
C30 N26 Cu2 122.0(2) . . ?
N26 C31 C22 121.5(4) . . ?
C45 N41 N42 118.9(3) . . ?
N41 N42 C42 120.8(3) . . ?
N41 N42 Cu2 122.9(2) . . ?
C42 N42 Cu2 113.2(3) . . ?
N42 C42 C43 121.8(4) . . ?
N42 C42 C51 112.9(3) . . ?
C43 C42 C51 125.1(4) . . ?
C44 C43 C42 117.0(4) . . ?
C43 C44 C45 118.2(4) . . ?
N41 C45 C44 123.1(4) . . ?
N41 C45 C46 113.9(4) . . ?
C44 C45 C46 123.0(4) . . ?
N43 C46 C45 122.0(4) . . ?
C46 N43 C47 117.1(4) . . ?
N43 C47 C48 110.7(3) . . ?
N4 C48 C47 113.0(3) . . ?
N5 C49 C50 110.1(3) . . ?
N46 C50 C49 109.9(3) . . ?
C51 N46 C50 119.1(3) . . ?
C51 N46 Cu2 114.1(3) . . ?
C50 N46 Cu2 126.8(2) . . ?
N46 C51 C42 118.5(4) . . ?
N76 Cu52 N92 155.42(13) . . y
N76 Cu52 N96 101.55(13) . . y
N92 Cu52 N96 78.47(13) . . y
N76 Cu52 N52 92.37(12) . . y
N92 Cu52 N52 85.71(12) . . y
N96 Cu52 N52 164.15(12) . . y
N76 Cu52 N56 106.36(13) . . y
N92 Cu52 N56 96.80(12) . . y
N96 Cu52 N56 107.85(13) . . y
N52 Cu52 N56 74.86(13) . . y
N76 Cu52 N72 75.44(13) . . y
N92 Cu52 N72 79.98(12) . . y
N96 Cu52 N72 89.31(12) . . y
N52 Cu52 N72 86.87(13) . . y
N56 Cu52 N72 161.66(12) . . y
C55 N51 N52 118.8(3) . . ?
C52 N52 N51 120.3(3) . . ?
C52 N52 Cu52 114.9(3) . . ?
N51 N52 Cu52 120.2(3) . . ?
N52 C52 C53 122.5(4) . . ?
N52 C52 C61 113.7(4) . . ?
C53 C52 C61 123.7(4) . . ?
C54 C53 C52 117.5(4) . . ?
C53 C54 C55 117.5(4) . . ?
N51 C55 C54 123.2(4) . . ?
N51 C55 C56 114.5(4) . . ?
C54 C55 C56 122.2(4) . . ?
N53 C56 C55 120.6(4) . . ?
C56 N53 C57 117.5(4) . . ?
N53 C57 C58 110.2(3) . . ?
N54 C58 C57 113.2(3) . . ?
C98 N54 C58 110.4(3) . . ?
C98 N54 C78 108.9(3) . . ?
C58 N54 C78 109.6(3) . . ?
C59 N55 C99 115.7(3) . . ?
C59 N55 C79 114.2(3) . . ?
C99 N55 C79 115.3(3) . . ?
N55 C59 C60 110.5(3) . . ?
N56 C60 C59 109.5(3) . . ?
C61 N56 C60 119.8(4) . . ?
C61 N56 Cu52 115.1(3) . . ?
C60 N56 Cu52 125.2(3) . . ?
N56 C61 C52 118.0(4) . . ?
C75 N71 N72 119.4(4) . . ?
C72 N72 N71 120.1(4) . . ?
C72 N72 Cu52 107.3(3) . . ?
N71 N72 Cu52 124.7(3) . . ?
N72 C72 C73 122.7(4) . . ?
N72 C72 C81 114.7(4) . . ?
C73 C72 C81 122.3(4) . . ?
C74 C73 C72 116.5(4) . . ?
C75 C74 C73 118.4(4) . . ?
N71 C75 C74 122.6(4) . . ?
N71 C75 C76 113.8(4) . . ?
C74 C75 C76 123.6(4) . . ?
N73 C76 C75 120.9(4) . . ?
C76 N73 C77 117.0(4) . . ?
N73 C77 C78 109.1(3) . . ?
N54 C78 C77 113.7(3) . . ?
N55 C79 C80 110.9(3) . . ?
N76 C80 C79 110.8(3) . . ?
C81 N76 C80 119.2(3) . . ?
C81 N76 Cu52 118.2(3) . . ?
C80 N76 Cu52 122.5(3) . . ?
N76 C81 C72 120.6(4) . . ?
N92 N91 C95 118.0(3) . . ?
N91 N92 C92 122.1(3) . . ?
N91 N92 Cu52 121.9(2) . . ?
C92 N92 Cu52 112.7(3) . . ?
N92 C92 C93 121.6(4) . . ?
N92 C92 C101 114.2(3) . . ?
C93 C92 C101 124.1(4) . . ?
C94 C93 C92 116.9(4) . . ?
C93 C94 C95 118.7(4) . . ?
N91 C95 C94 122.4(4) . . ?
N91 C95 C96 114.0(3) . . ?
C94 C95 C96 123.5(4) . . ?
N93 C96 C95 120.2(4) . . ?
C96 N93 C97 117.6(3) . . ?
N93 C97 C98 110.1(3) . . ?
N54 C98 C97 114.2(3) . . ?
N55 C99 C100 110.7(3) . . ?
N96 C100 C99 107.7(3) . . ?
C101 N96 C100 119.3(3) . . ?
C101 N96 Cu52 114.6(3) . . ?
C100 N96 Cu52 126.1(3) . . ?
N96 C101 C92 117.5(4) . . ?
F13 B1 F14 115.2(5) . . ?
F13 B1 F12 112.1(4) . . ?
F14 B1 F12 111.2(5) . . ?
F13 B1 F11 106.1(5) . . ?
F14 B1 F11 107.8(4) . . ?
F12 B1 F11 103.6(4) . . ?
F23 B2 F21 113.6(5) . . ?
F23 B2 F22 114.8(5) . . ?
F21 B2 F22 111.6(5) . . ?
F23 B2 F24 105.7(5) . . ?
F21 B2 F24 103.4(5) . . ?
F22 B2 F24 106.7(4) . . ?
F34 B3 F33 110.4(4) . . ?
F34 B3 F32 111.6(4) . . ?
F33 B3 F32 111.0(4) . . ?
F34 B3 F31 108.4(4) . . ?
F33 B3 F31 106.8(4) . . ?
F32 B3 F31 108.6(4) . . ?
F44 B4 F41 109.1(5) . . ?
F44 B4 F42 110.9(6) . . ?
F41 B4 F42 111.1(5) . . ?
F44 B4 F43 112.6(6) . . ?
F41 B4 F43 104.6(5) . . ?
F42 B4 F43 108.3(4) . . ?

loop_
_geom_bond_atom_site_label_1
_geom_bond_atom_site_label_2
_geom_bond_distance
_geom_bond_site_symmetry_2
_geom_bond_publ_flag
Cu2 N26 2.048(3) . y
Cu2 N46 2.074(3) . y
Cu2 N42 2.086(3) . y
Cu2 N2 2.138(3) . y
Cu2 N6 2.221(3) . y
Cu2 N22 2.493(3) . y
N1 N2 1.347(4) . ?
N1 C5 1.357(4) . ?
N2 C2 1.337(4) . ?
C2 C3 1.402(5) . ?
C2 C11 1.494(5) . ?
C3 C4 1.375(5) . ?
C4 C5 1.394(5) . ?
C5 C6 1.493(5) . ?
C6 N3 1.274(4) . ?
N3 C7 1.489(5) . ?
C7 C8 1.538(5) . ?
C8 N4 1.497(4) . ?
N4 C48 1.481(5) . ?
N4 C28 1.485(4) . ?
N5 C9 1.461(4) . ?
N5 C29 1.468(4) . ?
N5 C49 1.468(4) . ?
C9 C10 1.543(5) . ?
C10 N6 1.475(4) . ?
N6 C11 1.267(4) . ?
N21 N22 1.342(4) . ?
N21 C25 1.351(5) . ?
N22 C22 1.354(4) . ?
C22 C23 1.410(5) . ?
C22 C31 1.485(5) . ?
C23 C24 1.373(5) . ?
C24 C25 1.408(5) . ?
C25 C26 1.487(5) . ?
C26 N23 1.283(5) . ?
N23 C27 1.480(5) . ?
C27 C28 1.540(5) . ?
C29 C30 1.556(5) . ?
C30 N26 1.489(5) . ?
N26 C31 1.291(4) . ?
N41 C45 1.335(5) . ?
N41 N42 1.339(4) . ?
N42 C42 1.357(4) . ?
C42 C43 1.407(5) . ?
C42 C51 1.479(5) . ?
C43 C44 1.380(5) . ?
C44 C45 1.404(5) . ?
C45 C46 1.501(5) . ?
C46 N43 1.267(5) . ?
N43 C47 1.479(5) . ?
C47 C48 1.537(5) . ?
C49 C50 1.533(5) . ?
C50 N46 1.479(4) . ?
N46 C51 1.286(5) . ?
Cu52 N76 2.041(3) . y
Cu52 N92 2.085(3) . y
Cu52 N96 2.088(3) . y
Cu52 N52 2.170(3) . y
Cu52 N56 2.205(3) . y
Cu52 N72 2.395(3) . y
N51 C55 1.349(5) . ?
N51 N52 1.352(4) . ?
N52 C52 1.343(5) . ?
C52 C53 1.408(5) . ?
C52 C61 1.502(5) . ?
C53 C54 1.382(5) . ?
C54 C55 1.403(5) . ?
C55 C56 1.496(5) . ?
C56 N53 1.278(5) . ?
N53 C57 1.483(5) . ?
C57 C58 1.526(5) . ?
C58 N54 1.485(4) . ?
N54 C98 1.464(4) . ?
N54 C78 1.486(5) . ?
N55 C59 1.460(5) . ?
N55 C99 1.461(5) . ?
N55 C79 1.466(5) . ?
C59 C60 1.531(5) . ?
C60 N56 1.475(5) . ?
N56 C61 1.278(4) . ?
N71 C75 1.343(5) . ?
N71 N72 1.344(4) . ?
N72 C72 1.329(5) . ?
C72 C73 1.409(5) . ?
C72 C81 1.488(5) . ?
C73 C74 1.387(5) . ?
C74 C75 1.381(5) . ?
C75 C76 1.488(5) . ?
C76 N73 1.271(5) . ?
N73 C77 1.475(5) . ?
C77 C78 1.544(5) . ?
C79 C80 1.532(5) . ?
C80 N76 1.487(5) . ?
N76 C81 1.299(5) . ?
N91 N92 1.340(4) . ?
N91 C95 1.351(4) . ?
N92 C92 1.346(4) . ?
C92 C93 1.404(5) . ?
C92 C101 1.490(5) . ?
C93 C94 1.378(5) . ?
C94 C95 1.408(5) . ?
C95 C96 1.484(5) . ?
C96 N93 1.276(4) . ?
N93 C97 1.480(5) . ?
C97 C98 1.550(5) . ?
C99 C100 1.546(5) . ?
C100 N96 1.484(5) . ?
N96 C101 1.270(4) . ?
B1 F13 1.331(6) . ?
B1 F14 1.370(6) . ?
B1 F12 1.383(6) . ?
B1 F11 1.447(6) . ?
B2 F23 1.339(6) . ?
B2 F21 1.359(6) . ?
B2 F22 1.361(6) . ?
B2 F24 1.431(6) . ?
B3 F34 1.369(5) . ?
B3 F33 1.388(5) . ?
B3 F32 1.395(5) . ?
B3 F31 1.402(5) . ?
B4 F44 1.311(7) . ?
B4 F41 1.363(6) . ?
B4 F42 1.381(6) . ?
B4 F43 1.386(6) . ?

loop_
_geom_torsion_atom_site_label_1
_geom_torsion_atom_site_label_2
_geom_torsion_atom_site_label_3
_geom_torsion_atom_site_label_4
_geom_torsion
_geom_torsion_site_symmetry_1
_geom_torsion_site_symmetry_2
_geom_torsion_site_symmetry_3
_geom_torsion_site_symmetry_4
_geom_torsion_publ_flag
C5 N1 N2 C2 -2.8(5) . . . . ?
C5 N1 N2 Cu2 153.0(3) . . . . ?
N26 Cu2 N2 C2 -123.6(3) . . . . ?
N46 Cu2 N2 C2 79.9(5) . . . . ?
N42 Cu2 N2 C2 83.3(3) . . . . ?
N6 Cu2 N2 C2 -16.8(2) . . . . ?
N22 Cu2 N2 C2 162.3(3) . . . . ?
N26 Cu2 N2 N1 79.1(3) . . . . ?
N46 Cu2 N2 N1 -77.5(6) . . . . ?
N42 Cu2 N2 N1 -74.0(3) . . . . ?
N6 Cu2 N2 N1 -174.1(3) . . . . ?
N22 Cu2 N2 N1 5.0(3) . . . . ?
N1 N2 C2 C3 0.1(5) . . . . ?
Cu2 N2 C2 C3 -156.9(3) . . . . ?
N1 N2 C2 C11 178.1(3) . . . . ?
Cu2 N2 C2 C11 21.1(4) . . . . ?
N2 C2 C3 C4 3.1(6) . . . . ?
C11 C2 C3 C4 -174.7(4) . . . . ?
C2 C3 C4 C5 -3.3(5) . . . . ?
N2 N1 C5 C4 2.4(5) . . . . ?
N2 N1 C5 C6 -174.1(3) . . . . ?
C3 C4 C5 N1 0.7(6) . . . . ?
C3 C4 C5 C6 177.0(3) . . . . ?
N1 C5 C6 N3 175.2(3) . . . . ?
C4 C5 C6 N3 -1.4(6) . . . . ?
C5 C6 N3 C7 -174.3(3) . . . . ?
C6 N3 C7 C8 108.7(4) . . . . ?
N3 C7 C8 N4 -82.5(4) . . . . ?
C7 C8 N4 C48 159.4(3) . . . . ?
C7 C8 N4 C28 -80.0(4) . . . . ?
C29 N5 C9 C10 141.1(3) . . . . ?
C49 N5 C9 C10 -81.4(4) . . . . ?
N5 C9 C10 N6 -52.3(4) . . . . ?
C9 C10 N6 C11 -124.6(4) . . . . ?
C9 C10 N6 Cu2 55.0(4) . . . . ?
N26 Cu2 N6 C11 97.2(3) . . . . ?
N46 Cu2 N6 C11 -153.5(3) . . . . ?
N42 Cu2 N6 C11 -72.8(3) . . . . ?
N2 Cu2 N6 C11 9.7(3) . . . . ?
N22 Cu2 N6 C11 6.8(5) . . . . ?
N26 Cu2 N6 C10 -82.4(3) . . . . ?
N46 Cu2 N6 C10 26.9(3) . . . . ?
N42 Cu2 N6 C10 107.6(3) . . . . ?
N2 Cu2 N6 C10 -169.9(3) . . . . ?
N22 Cu2 N6 C10 -172.9(3) . . . . ?
C10 N6 C11 C2 177.7(3) . . . . ?
Cu2 N6 C11 C2 -2.0(4) . . . . ?
N2 C2 C11 N6 -12.8(5) . . . . ?
C3 C2 C11 N6 165.2(4) . . . . ?
C25 N21 N22 C22 -0.6(5) . . . . ?
C25 N21 N22 Cu2 140.9(3) . . . . ?
N26 Cu2 N22 N21 -163.8(3) . . . . ?
N46 Cu2 N22 N21 93.0(3) . . . . ?
N42 Cu2 N22 N21 14.6(3) . . . . ?
N2 Cu2 N22 N21 -70.9(3) . . . . ?
N6 Cu2 N22 N21 -68.1(5) . . . . ?
N26 Cu2 N22 C22 -17.8(2) . . . . ?
N46 Cu2 N22 C22 -121.0(2) . . . . ?
N42 Cu2 N22 C22 160.7(2) . . . . ?
N2 Cu2 N22 C22 75.1(2) . . . . ?
N6 Cu2 N22 C22 78.0(4) . . . . ?
N21 N22 C22 C23 -3.4(5) . . . . ?
Cu2 N22 C22 C23 -152.2(3) . . . . ?
N21 N22 C22 C31 171.3(3) . . . . ?
Cu2 N22 C22 C31 22.4(3) . . . . ?
N22 C22 C23 C24 4.7(6) . . . . ?
C31 C22 C23 C24 -169.6(3) . . . . ?
C22 C23 C24 C25 -2.2(6) . . . . ?
N22 N21 C25 C24 3.1(5) . . . . ?
N22 N21 C25 C26 -172.6(3) . . . . ?
C23 C24 C25 N21 -1.6(6) . . . . ?
C23 C24 C25 C26 173.7(4) . . . . ?
N21 C25 C26 N23 172.1(3) . . . . ?
C24 C25 C26 N23 -3.5(6) . . . . ?
C25 C26 N23 C27 -175.7(3) . . . . ?
C26 N23 C27 C28 111.1(4) . . . . ?
C48 N4 C28 C27 -82.6(4) . . . . ?
C8 N4 C28 C27 155.9(3) . . . . ?
N23 C27 C28 N4 -72.9(4) . . . . ?
C9 N5 C29 C30 -83.1(4) . . . . ?
C49 N5 C29 C30 140.1(3) . . . . ?
N5 C29 C30 N26 -57.3(4) . . . . ?
C29 C30 N26 C31 -124.7(4) . . . . ?
C29 C30 N26 Cu2 60.0(4) . . . . ?
N46 Cu2 N26 C31 97.7(3) . . . . ?
N42 Cu2 N26 C31 6.8(5) . . . . ?
N2 Cu2 N26 C31 -75.8(3) . . . . ?
N6 Cu2 N26 C31 -151.0(3) . . . . ?
N22 Cu2 N26 C31 10.0(3) . . . . ?
N46 Cu2 N26 C30 -87.1(3) . . . . ?
N42 Cu2 N26 C30 -178.0(3) . . . . ?
N2 Cu2 N26 C30 99.4(3) . . . . ?
N6 Cu2 N26 C30 24.2(3) . . . . ?
N22 Cu2 N26 C30 -174.8(3) . . . . ?
C30 N26 C31 C22 -176.4(3) . . . . ?
Cu2 N26 C31 C22 -1.0(5) . . . . ?
N22 C22 C31 N26 -17.9(5) . . . . ?
C23 C22 C31 N26 156.8(4) . . . . ?
C45 N41 N42 C42 -5.0(5) . . . . ?
C45 N41 N42 Cu2 153.8(3) . . . . ?
N26 Cu2 N42 N41 -76.2(4) . . . . ?
N46 Cu2 N42 N41 -173.0(3) . . . . ?
N2 Cu2 N42 N41 8.0(3) . . . . ?
N6 Cu2 N42 N41 82.4(3) . . . . ?
N22 Cu2 N42 N41 -79.4(3) . . . . ?
N26 Cu2 N42 C42 84.2(4) . . . . ?
N46 Cu2 N42 C42 -12.6(3) . . . . ?
N2 Cu2 N42 C42 168.4(3) . . . . ?
N6 Cu2 N42 C42 -117.3(3) . . . . ?
N22 Cu2 N42 C42 81.0(3) . . . . ?
N41 N42 C42 C43 2.0(6) . . . . ?
Cu2 N42 C42 C43 -158.8(3) . . . . ?
N41 N42 C42 C51 178.1(3) . . . . ?
Cu2 N42 C42 C51 17.3(4) . . . . ?
N42 C42 C43 C44 2.5(6) . . . . ?
C51 C42 C43 C44 -173.1(4) . . . . ?
C42 C43 C44 C45 -3.8(6) . . . . ?
N42 N41 C45 C44 3.7(6) . . . . ?
N42 N41 C45 C46 -173.6(3) . . . . ?
C43 C44 C45 N41 0.9(6) . . . . ?
C43 C44 C45 C46 177.9(4) . . . . ?
N41 C45 C46 N43 166.2(4) . . . . ?
C44 C45 C46 N43 -11.1(6) . . . . ?
C45 C46 N43 C47 -178.0(3) . . . . ?
C46 N43 C47 C48 117.8(4) . . . . ?
C28 N4 C48 C47 159.5(3) . . . . ?
C8 N4 C48 C47 -80.3(4) . . . . ?
N43 C47 C48 N4 -75.1(4) . . . . ?
C9 N5 C49 C50 147.4(3) . . . . ?
C29 N5 C49 C50 -75.3(4) . . . . ?
N5 C49 C50 N46 -54.1(4) . . . . ?
C49 C50 N46 C51 -123.6(4) . . . . ?
C49 C50 N46 Cu2 54.0(4) . . . . ?
N26 Cu2 N46 C51 -147.3(3) . . . . ?
N42 Cu2 N46 C51 5.1(3) . . . . ?
N2 Cu2 N46 C51 8.6(6) . . . . ?
N6 Cu2 N46 C51 100.8(3) . . . . ?
N22 Cu2 N46 C51 -73.1(3) . . . . ?
N26 Cu2 N46 C50 35.0(3) . . . . ?
N42 Cu2 N46 C50 -172.5(3) . . . . ?
N2 Cu2 N46 C50 -169.1(4) . . . . ?
N6 Cu2 N46 C50 -76.9(3) . . . . ?
N22 Cu2 N46 C50 109.2(3) . . . . ?
C50 N46 C51 C42 -179.4(3) . . . . ?
Cu2 N46 C51 C42 2.7(5) . . . . ?
N42 C42 C51 N46 -13.7(5) . . . . ?
C43 C42 C51 N46 162.2(4) . . . . ?
C55 N51 N52 C52 -2.2(5) . . . . ?
C55 N51 N52 Cu52 152.3(3) . . . . ?
N76 Cu52 N52 C52 -122.4(3) . . . . ?
N92 Cu52 N52 C52 82.1(3) . . . . ?
N96 Cu52 N52 C52 86.0(6) . . . . ?
N56 Cu52 N52 C52 -16.1(3) . . . . ?
N72 Cu52 N52 C52 162.3(3) . . . . ?
N76 Cu52 N52 N51 81.7(3) . . . . ?
N92 Cu52 N52 N51 -73.7(3) . . . . ?
N96 Cu52 N52 N51 -69.8(6) . . . . ?
N56 Cu52 N52 N51 -171.9(3) . . . . ?
N72 Cu52 N52 N51 6.5(3) . . . . ?
N51 N52 C52 C53 -1.2(6) . . . . ?
Cu52 N52 C52 C53 -157.0(3) . . . . ?
N51 N52 C52 C61 176.6(3) . . . . ?
Cu52 N52 C52 C61 20.8(4) . . . . ?
N52 C52 C53 C54 3.9(6) . . . . ?
C61 C52 C53 C54 -173.6(3) . . . . ?
C52 C53 C54 C55 -3.2(5) . . . . ?
N52 N51 C55 C54 2.9(6) . . . . ?
N52 N51 C55 C56 -173.5(3) . . . . ?
C53 C54 C55 N51 0.0(6) . . . . ?
C53 C54 C55 C56 176.1(3) . . . . ?
N51 C55 C56 N53 176.0(3) . . . . ?
C54 C55 C56 N53 -0.4(6) . . . . ?
C55 C56 N53 C57 -173.8(3) . . . . ?
C56 N53 C57 C58 105.3(4) . . . . ?
N53 C57 C58 N54 -80.9(4) . . . . ?
C57 C58 N54 C98 159.4(3) . . . . ?
C57 C58 N54 C78 -80.6(4) . . . . ?
C99 N55 C59 C60 -82.6(4) . . . . ?
C79 N55 C59 C60 140.1(3) . . . . ?
N55 C59 C60 N56 -51.8(4) . . . . ?
C59 C60 N56 C61 -124.2(4) . . . . ?
C59 C60 N56 Cu52 55.4(4) . . . . ?
N76 Cu52 N56 C61 96.5(3) . . . . ?
N92 Cu52 N56 C61 -75.2(3) . . . . ?
N96 Cu52 N56 C61 -155.2(3) . . . . ?
N52 Cu52 N56 C61 8.5(3) . . . . ?
N72 Cu52 N56 C61 3.4(6) . . . . ?
N76 Cu52 N56 C60 -83.2(3) . . . . ?
N92 Cu52 N56 C60 105.2(3) . . . . ?
N96 Cu52 N56 C60 25.1(3) . . . . ?
N52 Cu52 N56 C60 -171.2(3) . . . . ?
N72 Cu52 N56 C60 -176.2(3) . . . . ?
C60 N56 C61 C52 179.2(3) . . . . ?
Cu52 N56 C61 C52 -0.5(4) . . . . ?
N52 C52 C61 N56 -13.7(5) . . . . ?
C53 C52 C61 N56 164.1(4) . . . . ?
C75 N71 N72 C72 -1.9(6) . . . . ?
C75 N71 N72 Cu52 143.2(3) . . . . ?
N76 Cu52 N72 C72 -15.8(3) . . . . ?
N92 Cu52 N72 C72 163.7(3) . . . . ?
N96 Cu52 N72 C72 -117.9(3) . . . . ?
N52 Cu52 N72 C72 77.5(3) . . . . ?
N56 Cu52 N72 C72 82.4(5) . . . . ?
N76 Cu52 N72 N71 -164.5(3) . . . . ?
N92 Cu52 N72 N71 14.9(3) . . . . ?
N96 Cu52 N72 N71 93.3(3) . . . . ?
N52 Cu52 N72 N71 -71.3(3) . . . . ?
N56 Cu52 N72 N71 -66.4(5) . . . . ?
N71 N72 C72 C73 -3.3(6) . . . . ?
Cu52 N72 C72 C73 -153.8(3) . . . . ?
N71 N72 C72 C81 171.0(3) . . . . ?
Cu52 N72 C72 C81 20.5(4) . . . . ?
N72 C72 C73 C74 5.0(6) . . . . ?
C81 C72 C73 C74 -168.8(4) . . . . ?
C72 C73 C74 C75 -1.7(6) . . . . ?
N72 N71 C75 C74 5.3(6) . . . . ?
N72 N71 C75 C76 -172.9(3) . . . . ?
C73 C74 C75 N71 -3.4(6) . . . . ?
C73 C74 C75 C76 174.7(4) . . . . ?
N71 C75 C76 N73 177.1(4) . . . . ?
C74 C75 C76 N73 -1.1(6) . . . . ?
C75 C76 N73 C77 -176.7(3) . . . . ?
C76 N73 C77 C78 105.2(4) . . . . ?
C98 N54 C78 C77 -80.7(4) . . . . ?
C58 N54 C78 C77 158.4(3) . . . . ?
N73 C77 C78 N54 -73.3(4) . . . . ?
C59 N55 C79 C80 -84.9(4) . . . . ?
C99 N55 C79 C80 137.6(3) . . . . ?
N55 C79 C80 N76 -54.4(4) . . . . ?
C79 C80 N76 C81 -123.1(4) . . . . ?
C79 C80 N76 Cu52 58.9(4) . . . . ?
N92 Cu52 N76 C81 6.4(5) . . . . ?
N96 Cu52 N76 C81 93.9(3) . . . . ?
N52 Cu52 N76 C81 -78.5(3) . . . . ?
N56 Cu52 N76 C81 -153.4(3) . . . . ?
N72 Cu52 N76 C81 7.7(3) . . . . ?
N92 Cu52 N76 C80 -175.6(3) . . . . ?
N96 Cu52 N76 C80 -88.1(3) . . . . ?
N52 Cu52 N76 C80 99.6(3) . . . . ?
N56 Cu52 N76 C80 24.6(3) . . . . ?
N72 Cu52 N76 C80 -174.3(3) . . . . ?
C80 N76 C81 C72 -177.1(3) . . . . ?
Cu52 N76 C81 C72 1.0(5) . . . . ?
N72 C72 C81 N76 -16.8(6) . . . . ?
C73 C72 C81 N76 157.5(4) . . . . ?
C95 N91 N92 C92 -2.5(5) . . . . ?
C95 N91 N92 Cu52 155.3(3) . . . . ?
N76 Cu52 N92 N91 -81.2(4) . . . . ?
N96 Cu52 N92 N91 -173.8(3) . . . . ?
N52 Cu52 N92 N91 5.1(3) . . . . ?
N56 Cu52 N92 N91 79.3(3) . . . . ?
N72 Cu52 N92 N91 -82.4(3) . . . . ?
N76 Cu52 N92 C92 78.6(4) . . . . ?
N96 Cu52 N92 C92 -14.0(3) . . . . ?
N52 Cu52 N92 C92 164.9(3) . . . . ?
N56 Cu52 N92 C92 -120.9(3) . . . . ?
N72 Cu52 N92 C92 77.3(3) . . . . ?
N91 N92 C92 C93 -1.5(6) . . . . ?
Cu52 N92 C92 C93 -161.2(3) . . . . ?
N91 N92 C92 C101 177.0(3) . . . . ?
Cu52 N92 C92 C101 17.3(4) . . . . ?
N92 C92 C93 C94 3.3(6) . . . . ?
C101 C92 C93 C94 -175.1(4) . . . . ?
C92 C93 C94 C95 -1.0(6) . . . . ?
N92 N91 C95 C94 4.8(6) . . . . ?
N92 N91 C95 C96 -171.1(3) . . . . ?
C93 C94 C95 N91 -3.0(6) . . . . ?
C93 C94 C95 C96 172.5(4) . . . . ?
N91 C95 C96 N93 163.0(4) . . . . ?
C94 C95 C96 N93 -12.9(6) . . . . ?
C95 C96 N93 C97 -176.9(3) . . . . ?
C96 N93 C97 C98 117.7(4) . . . . ?
C58 N54 C98 C97 -80.0(4) . . . . ?
C78 N54 C98 C97 159.6(3) . . . . ?
N93 C97 C98 N54 -75.0(4) . . . . ?
C59 N55 C99 C100 149.0(3) . . . . ?
C79 N55 C99 C100 -74.2(4) . . . . ?
N55 C99 C100 N96 -56.0(4) . . . . ?
C99 C100 N96 C101 -123.6(4) . . . . ?
C99 C100 N96 Cu52 55.7(4) . . . . ?
N76 Cu52 N96 C101 -146.6(3) . . . . ?
N92 Cu52 N96 C101 8.3(3) . . . . ?
N52 Cu52 N96 C101 4.4(7) . . . . ?
N56 Cu52 N96 C101 101.8(3) . . . . ?
N72 Cu52 N96 C101 -71.6(3) . . . . ?
N76 Cu52 N96 C100 34.1(3) . . . . ?
N92 Cu52 N96 C100 -171.0(3) . . . . ?
N52 Cu52 N96 C100 -175.0(4) . . . . ?
N56 Cu52 N96 C100 -77.5(3) . . . . ?
N72 Cu52 N96 C100 109.1(3) . . . . ?
C100 N96 C101 C92 177.8(3) . . . . ?
Cu52 N96 C101 C92 -1.6(5) . . . . ?
N92 C92 C101 N96 -10.8(5) . . . . ?
C93 C92 C101 N96 167.7(4) . . . . ?
